data_2214301
loop_
_publ_author_name
'Hao Zhang'
'Fen-Er Chen'
'Min-Qin Chen'

_publ_section_title
(3<i>S</i>,4<i>S</i>)-1-Benzhydryl-4-[(<i>R</i>)-2,2-dimethyl-1,3-dioxolan-4-yl]-3-[(<i>S</i>)-1-hydroxyethyl]azetidin-2-one
_journal_coeditor_code LH2404
_journal_issue 7
_journal_name_full 'Acta Crystallographica Section E'
_journal_page_first o3099
_journal_page_last o3099
_journal_paper_doi 10.1107/S160053680702692X
_journal_volume 63
_journal_year 2007
_chemical_formula_iupac 'C23 H27 N O4'
_chemical_formula_moiety 'C23 H27 N O4'
_chemical_formula_sum 'C23 H27 N O4'
_chemical_formula_weight 381.46
_chemical_name_systematic
;
(3S,4S)-1-Benzhydryl-4-[(R)-2,2-dimethyl-1,3-
dioxolan-4-yl]-3-[(S)-1-hydroxyethyl]-2-azetidinone
;
_space_group_IT_number 4
_symmetry_cell_setting monoclinic
_symmetry_space_group_name_Hall 'P 2yb'
_symmetry_space_group_name_H-M 'P 1 21 1'
_atom_sites_solution_hydrogens geom
_atom_sites_solution_primary direct
_atom_sites_solution_secondary difmap
_audit_creation_method SHELXL-97
_cell_angle_alpha 90.00
_cell_angle_beta 90.890(5)
_cell_angle_gamma 90.00
_cell_formula_units_Z 2
_cell_length_a 10.720(4)
_cell_length_b 9.192(4)
_cell_length_c 10.819(4)
_cell_measurement_reflns_used 769
_cell_measurement_temperature 293(2)
_cell_measurement_theta_max 23.430
_cell_measurement_theta_min 2.695
_cell_volume 1066.0(7)
_computing_cell_refinement 'SAINT (Bruker, 2000)'
_computing_data_collection 'SMART (Bruker, 2000)'
_computing_data_reduction SAINT
_computing_molecular_graphics 'SHELXTL (Bruker, 2000)'
_computing_publication_material SHELXTL
_computing_structure_refinement 'SHELXL97 (Sheldrick, 1997)'
_computing_structure_solution 'SHELXS97 (Sheldrick, 1997)'
_diffrn_ambient_temperature 293(2)
_diffrn_measured_fraction_theta_full 0.984
_diffrn_measured_fraction_theta_max 0.984
_diffrn_measurement_device_type 'Bruker SMART APEX CCD area-detector'
_diffrn_measurement_method '\f and \w scans'
_diffrn_radiation_monochromator graphite
_diffrn_radiation_source 'fine-focus sealed tube'
_diffrn_radiation_type MoK\a
_diffrn_radiation_wavelength 0.71073
_diffrn_reflns_av_R_equivalents 0.0257
_diffrn_reflns_av_sigmaI/netI 0.0385
_diffrn_reflns_limit_h_max 13
_diffrn_reflns_limit_h_min -11
_diffrn_reflns_limit_k_max 11
_diffrn_reflns_limit_k_min -8
_diffrn_reflns_limit_l_max 13
_diffrn_reflns_limit_l_min -13
_diffrn_reflns_number 5246
_diffrn_reflns_theta_full 27.12
_diffrn_reflns_theta_max 27.12
_diffrn_reflns_theta_min 1.88
_exptl_absorpt_coefficient_mu 0.081
_exptl_absorpt_correction_T_max 0.9904
_exptl_absorpt_correction_T_min 0.9880
_exptl_absorpt_correction_type multi-scan
_exptl_absorpt_process_details '(SADABS; Sheldrick, 1996)'
_exptl_crystal_colour colorless
_exptl_crystal_density_diffrn 1.188
_exptl_crystal_density_method 'not measured'
_exptl_crystal_description block
_exptl_crystal_F_000 408
_exptl_crystal_size_max 0.15
_exptl_crystal_size_mid 0.15
_exptl_crystal_size_min 0.12
_refine_diff_density_max 0.190
_refine_diff_density_min -0.127
_refine_ls_extinction_method none
_refine_ls_goodness_of_fit_ref 1.020
_refine_ls_hydrogen_treatment mixed
_refine_ls_matrix_type full
_refine_ls_number_parameters 260
_refine_ls_number_reflns 2466
_refine_ls_number_restraints 2
_refine_ls_restrained_S_all 1.020
_refine_ls_R_factor_all 0.0616
_refine_ls_R_factor_gt 0.0480
_refine_ls_shift/su_max 0.000
_refine_ls_shift/su_mean 0.000
_refine_ls_structure_factor_coef Fsqd
_refine_ls_weighting_details 'calc w=1/[\s^2^(Fo^2^)+(0.0578P)^2^+0.1569P] where P=(Fo^2^+2Fc^2^)/3'
_refine_ls_weighting_scheme calc
_refine_ls_wR_factor_gt 0.1145
_refine_ls_wR_factor_ref 0.1228
_reflns_number_gt 1973
_reflns_number_total 2466
_reflns_threshold_expression I>2\s(I)
_cod_data_source_file lh2404.cif
_cod_data_source_block I
_cod_depositor_comments
;
The following automatic conversions were performed:
'_symmetry_cell_setting' value 'Monoclinic' changed to 'monoclinic'
according to '/home/saulius/struct/CIF-dictionaries/cif_core.dic'
dictionary named 'cif_core.dic' version 2.4.1 from 2010-06-29.

Automatic conversion script
Id: cif_fix_enum 1527 2010-12-29 10:47:43Z saulius 

The following automatic conversions were performed:

'_symmetry_cell_setting' value 'Monoclinic' changed to 'monoclinic'
according to /home/saulius/struct/CIF-dictionaries/cif_core.dic
dictionary named 'cif_core.dic' version 2.4.1 from 2010-06-29.

Automatic conversion script
Id: cif_fix_values 1715 2011-07-08 13:25:40Z adriana 
;
_cod_original_cell_volume 1065.9(7)
_cod_original_sg_symbol_H-M 'P 21'
_cod_database_code 2214301
_cod_database_fobs_code 2214301

loop_
_symmetry_equiv_pos_as_xyz
'x, y, z'
'-x, y+1/2, -z'

loop_
_atom_site_type_symbol
_atom_site_label
_atom_site_fract_x
_atom_site_fract_y
_atom_site_fract_z
_atom_site_U_iso_or_equiv
_atom_site_adp_type
_atom_site_calc_flag
_atom_site_refinement_flags
_atom_site_occupancy
O O1 0.2959(2) 0.5939(3) 0.5357(2) 0.0796(8) Uani d . 1
O O2 0.5052(3) 0.1621(3) 0.6167(2) 0.0893(9) Uani d D 1
H H2X 0.566(3) 0.135(6) 0.580(4) 0.111(17) Uiso d D 1
O O3 0.4631(3) 0.2094(4) 1.0163(3) 0.1206(14) Uani d . 1
O O4 0.3240(2) 0.3847(4) 0.98493(18) 0.0871(9) Uani d . 1
N N1 0.25812(18) 0.4805(3) 0.72615(19) 0.0455(5) Uani d . 1
C C2 0.3178(2) 0.5096(3) 0.6201(3) 0.0535(7) Uani d . 1
C C3 0.4185(2) 0.3955(3) 0.6467(2) 0.0508(7) Uani d . 1
H H3 0.4985 0.4420 0.6668 0.061 Uiso calc R 1
C C4 0.3440(2) 0.3646(3) 0.7658(2) 0.0425(5) Uani d . 1
H H4 0.3043 0.2685 0.7643 0.051 Uiso calc R 1
C C5 0.4357(3) 0.2721(4) 0.5551(3) 0.0673(9) Uani d . 1
H H5 0.4845 0.3082 0.4857 0.081 Uiso calc R 1
C C6 0.3138(4) 0.2112(6) 0.5050(4) 0.0938(14) Uani d . 1
H H6A 0.3305 0.1295 0.4525 0.141 Uiso calc R 1
H H6B 0.2707 0.2849 0.4583 0.141 Uiso calc R 1
H H6C 0.2629 0.1805 0.5725 0.141 Uiso calc R 1
C C7 0.4106(3) 0.3944(4) 0.8868(2) 0.0559(7) Uani d . 1
H H7 0.4479 0.4917 0.8853 0.067 Uiso calc R 1
C C8 0.5090(3) 0.2823(5) 0.9209(3) 0.0751(11) Uani d . 1
H H8A 0.5238 0.2174 0.8520 0.090 Uiso calc R 1
H H8B 0.5869 0.3295 0.9440 0.090 Uiso calc R 1
C C9 0.3664(3) 0.2851(4) 1.0748(3) 0.0676(8) Uani d . 1
C C10 0.2653(6) 0.1807(9) 1.1042(6) 0.163(3) Uani d . 1
H H10A 0.1959 0.2325 1.1380 0.244 Uiso calc R 1
H H10B 0.2957 0.1110 1.1635 0.244 Uiso calc R 1
H H10C 0.2389 0.1312 1.0302 0.244 Uiso calc R 1
C C11 0.4124(6) 0.3664(8) 1.1846(4) 0.127(2) Uani d . 1
H H11A 0.4768 0.4328 1.1604 0.190 Uiso calc R 1
H H11B 0.4455 0.2993 1.2447 0.190 Uiso calc R 1
H H11C 0.3448 0.4200 1.2199 0.190 Uiso calc R 1
C C12 0.1470(2) 0.5359(3) 0.7899(2) 0.0450(6) Uani d . 1
H H12 0.1652 0.5270 0.8786 0.054 Uiso calc R 1
C C13 0.1287(3) 0.6983(3) 0.7648(3) 0.0496(6) Uani d . 1
C C14 0.0195(3) 0.7568(4) 0.7190(3) 0.0618(8) Uani d . 1
H H14 -0.0455 0.6958 0.6947 0.074 Uiso calc R 1
C C15 0.0056(3) 0.9070(4) 0.7088(4) 0.0747(10) Uani d . 1
H H15 -0.0689 0.9453 0.6779 0.090 Uiso calc R 1
C C16 0.0989(4) 0.9976(4) 0.7433(4) 0.0877(12) Uani d . 1
H H16 0.0888 1.0979 0.7371 0.105 Uiso calc R 1
C C17 0.2092(4) 0.9395(4) 0.7879(5) 0.1029(16) Uani d . 1
H H17 0.2743 1.0009 0.8113 0.123 Uiso calc R 1
C C18 0.2237(3) 0.7912(4) 0.7980(4) 0.0837(12) Uani d . 1
H H18 0.2988 0.7535 0.8277 0.100 Uiso calc R 1
C C19 0.0345(2) 0.4398(3) 0.7639(2) 0.0453(6) Uani d . 1
C C20 -0.0062(3) 0.4086(4) 0.6451(3) 0.0656(8) Uani d . 1
H H20 0.0368 0.4464 0.5784 0.079 Uiso calc R 1
C C21 -0.1091(3) 0.3227(5) 0.6239(4) 0.0798(11) Uani d . 1
H H21 -0.1352 0.3028 0.5433 0.096 Uiso calc R 1
C C22 -0.1727(3) 0.2669(5) 0.7205(4) 0.0815(11) Uani d . 1
H H22 -0.2433 0.2106 0.7053 0.098 Uiso calc R 1
C C23 -0.1347(3) 0.2920(5) 0.8398(4) 0.0797(10) Uani d . 1
H H23 -0.1772 0.2504 0.9053 0.096 Uiso calc R 1
C C24 -0.0301(3) 0.3819(4) 0.8620(3) 0.0610(7) Uani d . 1
H H24 -0.0045 0.4023 0.9427 0.073 Uiso calc R 1

loop_
_atom_site_aniso_label
_atom_site_aniso_U_11
_atom_site_aniso_U_22
_atom_site_aniso_U_33
_atom_site_aniso_U_12
_atom_site_aniso_U_13
_atom_site_aniso_U_23
O1 0.0720(14) 0.0947(19) 0.0724(15) 0.0133(14) 0.0149(11) 0.0440(15)
O2 0.0973(19) 0.100(2) 0.0714(15) 0.0469(17) 0.0206(14) 0.0062(15)
O3 0.136(3) 0.104(2) 0.124(2) 0.064(2) 0.066(2) 0.058(2)
O4 0.0758(14) 0.140(3) 0.0460(11) 0.0508(17) 0.0084(10) 0.0085(14)
N1 0.0405(10) 0.0474(13) 0.0487(11) 0.0027(10) 0.0049(8) 0.0084(10)
C2 0.0450(13) 0.0583(18) 0.0573(16) 0.0002(13) 0.0058(11) 0.0156(15)
C3 0.0385(12) 0.0630(18) 0.0512(14) 0.0037(12) 0.0094(10) 0.0127(14)
C4 0.0426(12) 0.0394(13) 0.0457(13) 0.0022(11) 0.0069(10) 0.0031(11)
C5 0.0659(17) 0.089(2) 0.0475(15) 0.0158(19) 0.0178(13) 0.0044(17)
C6 0.093(3) 0.118(4) 0.070(2) 0.008(3) 0.001(2) -0.030(2)
C7 0.0565(15) 0.0640(19) 0.0471(14) 0.0067(14) 0.0006(11) -0.0025(14)
C8 0.0577(17) 0.112(3) 0.0558(17) 0.029(2) -0.0008(14) 0.009(2)
C9 0.0714(18) 0.070(2) 0.0620(18) 0.0051(18) 0.0129(15) 0.0057(17)
C10 0.177(6) 0.143(6) 0.172(6) -0.071(5) 0.089(5) -0.030(5)
C11 0.157(4) 0.152(5) 0.070(2) 0.012(5) -0.035(3) -0.009(3)
C12 0.0435(13) 0.0476(15) 0.0440(13) 0.0034(11) 0.0046(10) 0.0008(11)
C13 0.0460(14) 0.0447(15) 0.0583(16) 0.0007(12) 0.0049(12) -0.0006(13)
C14 0.0498(16) 0.0489(17) 0.087(2) 0.0037(13) 0.0058(15) -0.0006(16)
C15 0.0621(18) 0.054(2) 0.108(3) 0.0180(16) 0.0096(18) 0.0102(19)
C16 0.085(3) 0.0405(17) 0.138(4) 0.0032(18) 0.012(2) 0.003(2)
C17 0.085(3) 0.051(2) 0.172(5) -0.012(2) -0.022(3) -0.009(3)
C18 0.069(2) 0.050(2) 0.131(3) -0.0026(17) -0.026(2) 0.001(2)
C19 0.0368(12) 0.0401(14) 0.0592(15) 0.0045(10) 0.0031(11) -0.0009(12)
C20 0.0621(17) 0.068(2) 0.0663(18) -0.0026(16) 0.0014(14) -0.0035(17)
C21 0.067(2) 0.079(3) 0.093(2) -0.0069(19) -0.0119(18) -0.021(2)
C22 0.0520(17) 0.068(2) 0.124(3) -0.0136(18) 0.0027(19) -0.013(2)
C23 0.0549(17) 0.077(2) 0.108(3) -0.0097(18) 0.0213(18) 0.005(2)
C24 0.0544(15) 0.0589(18) 0.0700(17) 0.0027(15) 0.0117(13) 0.0000(16)

loop_
_atom_type_symbol
_atom_type_description
_atom_type_scat_dispersion_real
_atom_type_scat_dispersion_imag
_atom_type_scat_source
C C 0.0033 0.0000 'International Tables Vol C Tables 4.2.6.8 and 6.1.1.4'
H H 0.0000 0.0000 'International Tables Vol C Tables 4.2.6.8 and 6.1.1.4'
N N 0.0061 0.0000 'International Tables Vol C Tables 4.2.6.8 and 6.1.1.4'
O O 0.0106 0.0000 'International Tables Vol C Tables 4.2.6.8 and 6.1.1.4'

loop_
_geom_angle_atom_site_label_1
_geom_angle_atom_site_label_2
_geom_angle_atom_site_label_3
_geom_angle
C5 O2 H2X 114(4)
C8 O3 C9 112.5(3)
C9 O4 C7 110.5(2)
C2 N1 C4 95.11(19)
C2 N1 C12 136.5(2)
C4 N1 C12 128.4(2)
O1 C2 N1 132.5(3)
O1 C2 C3 134.8(3)
N1 C2 C3 92.7(2)
C5 C3 C2 118.8(2)
C5 C3 C4 118.3(3)
C2 C3 C4 84.89(18)
C5 C3 H3 110.8
C2 C3 H3 110.8
C4 C3 H3 110.8
N1 C4 C7 114.1(2)
N1 C4 C3 87.29(18)
C7 C4 C3 116.4(2)
N1 C4 H4 112.3
C7 C4 H4 112.3
C3 C4 H4 112.3
O2 C5 C6 110.5(4)
O2 C5 C3 107.1(2)
C6 C5 C3 113.4(3)
O2 C5 H5 108.6
C6 C5 H5 108.6
C3 C5 H5 108.6
C5 C6 H6A 109.5
C5 C6 H6B 109.5
H6A C6 H6B 109.5
C5 C6 H6C 109.5
H6A C6 H6C 109.5
H6B C6 H6C 109.5
O4 C7 C4 109.3(2)
O4 C7 C8 103.6(2)
C4 C7 C8 114.0(3)
O4 C7 H7 109.9
C4 C7 H7 109.9
C8 C7 H7 109.9
O3 C8 C7 105.5(2)
O3 C8 H8A 110.6
C7 C8 H8A 110.6
O3 C8 H8B 110.6
C7 C8 H8B 110.6
H8A C8 H8B 108.8
O4 C9 O3 104.1(2)
O4 C9 C11 109.0(4)
O3 C9 C11 111.8(4)
O4 C9 C10 109.9(4)
O3 C9 C10 108.8(4)
C11 C9 C10 112.9(4)
C9 C10 H10A 109.5
C9 C10 H10B 109.5
H10A C10 H10B 109.5
C9 C10 H10C 109.5
H10A C10 H10C 109.5
H10B C10 H10C 109.5
C9 C11 H11A 109.5
C9 C11 H11B 109.5
H11A C11 H11B 109.5
C9 C11 H11C 109.5
H11A C11 H11C 109.5
H11B C11 H11C 109.5
N1 C12 C19 110.9(2)
N1 C12 C13 110.9(2)
C19 C12 C13 115.8(2)
N1 C12 H12 106.2
C19 C12 H12 106.2
C13 C12 H12 106.2
C18 C13 C14 118.3(3)
C18 C13 C12 117.9(3)
C14 C13 C12 123.6(3)
C13 C14 C15 120.4(3)
C13 C14 H14 119.8
C15 C14 H14 119.8
C16 C15 C14 120.8(3)
C16 C15 H15 119.6
C14 C15 H15 119.6
C15 C16 C17 119.1(3)
C15 C16 H16 120.5
C17 C16 H16 120.5
C18 C17 C16 120.5(4)
C18 C17 H17 119.8
C16 C17 H17 119.8
C13 C18 C17 120.9(4)
C13 C18 H18 119.6
C17 C18 H18 119.6
C20 C19 C24 118.7(3)
C20 C19 C12 122.1(3)
C24 C19 C12 119.2(2)
C21 C20 C19 121.1(3)
C21 C20 H20 119.5
C19 C20 H20 119.5
C22 C21 C20 120.1(3)
C22 C21 H21 120.0
C20 C21 H21 120.0
C21 C22 C23 121.1(3)
C21 C22 H22 119.4
C23 C22 H22 119.4
C22 C23 C24 118.9(3)
C22 C23 H23 120.5
C24 C23 H23 120.5
C19 C24 C23 120.0(3)
C19 C24 H24 120.0
C23 C24 H24 120.0

loop_
_geom_bond_atom_site_label_1
_geom_bond_atom_site_label_2
_geom_bond_distance
O1 C2 1.218(4)
O2 C5 1.416(4)
O2 H2X 0.806(19)
O3 C8 1.331(4)
O3 C9 1.408(4)
O4 C9 1.405(4)
O4 C7 1.424(4)
N1 C2 1.349(3)
N1 C4 1.468(3)
N1 C12 1.476(3)
C2 C3 1.529(4)
C3 C5 1.519(5)
C3 C4 1.553(3)
C3 H3 0.9800
C4 C7 1.506(4)
C4 H4 0.9800
C5 C6 1.515(5)
C5 H5 0.9800
C6 H6A 0.9599
C6 H6B 0.9599
C6 H6C 0.9599
C7 C8 1.517(4)
C7 H7 0.9800
C8 H8A 0.9700
C8 H8B 0.9700
C9 C11 1.482(6)
C9 C10 1.486(6)
C10 H10A 0.9599
C10 H10B 0.9599
C10 H10C 0.9599
C11 H11A 0.9599
C11 H11B 0.9599
C11 H11C 0.9599
C12 C19 1.518(4)
C12 C13 1.529(4)
C12 H12 0.9800
C13 C18 1.373(5)
C13 C14 1.374(4)
C14 C15 1.393(5)
C14 H14 0.9300
C15 C16 1.349(5)
C15 H15 0.9300
C16 C17 1.378(6)
C16 H16 0.9300
C17 C18 1.376(6)
C17 H17 0.9300
C18 H18 0.9300
C19 C20 1.381(4)
C19 C24 1.383(4)
C20 C21 1.373(5)
C20 H20 0.9300
C21 C22 1.357(6)
C21 H21 0.9300
C22 C23 1.367(5)
C22 H22 0.9300
C23 C24 1.411(5)
C23 H23 0.9300
C24 H24 0.9300

loop_
_geom_hbond_atom_site_label_D
_geom_hbond_atom_site_label_H
_geom_hbond_atom_site_label_A
_geom_hbond_site_symmetry_A
_geom_hbond_distance_DH
_geom_hbond_distance_HA
_geom_hbond_distance_DA
_geom_hbond_angle_DHA
C12 H12 O4 . 0.98 2.42 3.141(3) 129.6
O2 H2X O1 2_646 0.806(19) 1.99(2) 2.787(4) 170(5)
C7 H7 O3 2_657 0.98 2.45 3.357(4) 153.3

loop_
_geom_torsion_atom_site_label_1
_geom_torsion_atom_site_label_2
_geom_torsion_atom_site_label_3
_geom_torsion_atom_site_label_4
_geom_torsion
C4 N1 C2 O1 177.6(4)
C12 N1 C2 O1 -2.4(6)
C4 N1 C2 C3 -1.3(2)
C12 N1 C2 C3 178.8(3)
O1 C2 C3 C5 -58.0(5)
N1 C2 C3 C5 120.8(3)
O1 C2 C3 C4 -177.6(4)
N1 C2 C3 C4 1.2(2)
C2 N1 C4 C7 119.1(2)
C12 N1 C4 C7 -61.0(3)
C2 N1 C4 C3 1.2(2)
C12 N1 C4 C3 -178.8(3)
C5 C3 C4 N1 -121.2(2)
C2 C3 C4 N1 -1.1(2)
C5 C3 C4 C7 123.1(3)
C2 C3 C4 C7 -116.8(3)
C2 C3 C5 O2 -163.1(3)
C4 C3 C5 O2 -62.6(3)
C2 C3 C5 C6 -40.9(4)
C4 C3 C5 C6 59.5(4)
C9 O4 C7 C4 125.3(3)
C9 O4 C7 C8 3.4(4)
N1 C4 C7 O4 70.7(3)
C3 C4 C7 O4 170.2(3)
N1 C4 C7 C8 -173.9(2)
C3 C4 C7 C8 -74.5(3)
C9 O3 C8 C7 -18.6(5)
O4 C7 C8 O3 9.0(4)
C4 C7 C8 O3 -109.7(4)
C7 O4 C9 O3 -13.8(4)
C7 O4 C9 C11 105.7(4)
C7 O4 C9 C10 -130.1(4)
C8 O3 C9 O4 20.7(5)
C8 O3 C9 C11 -96.9(5)
C8 O3 C9 C10 137.8(5)
C2 N1 C12 C19 97.6(4)
C4 N1 C12 C19 -82.4(3)
C2 N1 C12 C13 -32.6(4)
C4 N1 C12 C13 147.4(3)
N1 C12 C13 C18 -58.6(4)
C19 C12 C13 C18 173.9(3)
N1 C12 C13 C14 126.2(3)
C19 C12 C13 C14 -1.4(4)
C18 C13 C14 C15 -1.0(5)
C12 C13 C14 C15 174.2(3)
C13 C14 C15 C16 0.2(6)
C14 C15 C16 C17 0.6(7)
C15 C16 C17 C18 -0.5(8)
C14 C13 C18 C17 1.2(7)
C12 C13 C18 C17 -174.3(5)
C16 C17 C18 C13 -0.4(9)
N1 C12 C19 C20 -55.3(3)
C13 C12 C19 C20 72.3(3)
N1 C12 C19 C24 125.1(3)
C13 C12 C19 C24 -107.4(3)
C24 C19 C20 C21 0.4(5)
C12 C19 C20 C21 -179.2(3)
C19 C20 C21 C22 0.0(6)
C20 C21 C22 C23 -1.4(6)
C21 C22 C23 C24 2.3(6)
C20 C19 C24 C23 0.5(5)
C12 C19 C24 C23 -179.8(3)
C22 C23 C24 C19 -1.8(5)

loop_
_cod_related_entry_id
_cod_related_entry_database
_cod_related_entry_code
1 ChemSpider 21184756
